data_7006797
loop_
_publ_author_name
'de Silva, Namal'
'Nichiporuk, Rita V.'
'Dahl, Lawrence F.'

_publ_section_title
;
 Syntheses and structural analyses of variable-stoichiometric Au-Pt-Ni
 carbonyl/phosphine clusters,
 Pt3(Pt(1-x)Ni(x))(AuPPh3)2(mu2-CO)4(CO)(PPh3)3 and
 Pt2(Pt(2-y)Ni(y))(AuPPh3)2(mu2-CO)4(CO)2(PPh3)2, with ligation-induced
 site-specific Pt/Ni substitutional disorder within butterfly-based
 Pt3(Pt(1-x)Ni(x))Au2 and Pt2(Pt(2-y)Ni(y))Au2 core-geometries.
;
_journal_issue 19
_journal_name_full 'Dalton transactions (Cambridge, England : 2003)'
_journal_page_first 2291
_journal_page_last 2300
_journal_paper_doi 10.1039/b514105m
_journal_year 2006
_chemical_formula_moiety
;
Pt3Pt(1-x)Ni(x)Au2(PPh3)5(CO)5.2THF.iPr2O (Crystal 1A)
x= 0.17
;
_chemical_formula_sum 'C109 H103 Au2 Ni0.17 O8 P5 Pt3.83'
_chemical_formula_weight 2846.87
_chemical_name_systematic
;
?
;
_space_group_IT_number 2
_symmetry_cell_setting triclinic
_symmetry_space_group_name_Hall '-P 1'
_symmetry_space_group_name_H-M 'P -1'
_atom_sites_solution_hydrogens geom
_atom_sites_solution_primary direct
_atom_sites_solution_secondary difmap
_audit_creation_method SHELXL-97
_cell_angle_alpha 96.900(2)
_cell_angle_beta 100.617(2)
_cell_angle_gamma 105.808(2)
_cell_formula_units_Z 2
_cell_length_a 13.1076(13)
_cell_length_b 13.4537(13)
_cell_length_c 29.459(3)
_cell_measurement_temperature 173(2)
_cell_volume 4832.6(8)
_computing_structure_refinement 'SHELXL-97 (Sheldrick, 1997)'
_computing_structure_solution 'SHELXS-97 (Sheldrick, 1990)'
_diffrn_ambient_temperature 173(2)
_diffrn_measured_fraction_theta_full 0.991
_diffrn_measured_fraction_theta_max 0.991
_diffrn_radiation_monochromator graphite
_diffrn_radiation_source 'fine-focus sealed tube'
_diffrn_radiation_type MoK\a
_diffrn_radiation_wavelength 0.71073
_diffrn_reflns_av_R_equivalents 0.0441
_diffrn_reflns_av_sigmaI/netI 0.0644
_diffrn_reflns_limit_h_max 14
_diffrn_reflns_limit_h_min -14
_diffrn_reflns_limit_k_max 14
_diffrn_reflns_limit_k_min -14
_diffrn_reflns_limit_l_max 32
_diffrn_reflns_limit_l_min -32
_diffrn_reflns_number 30750
_diffrn_reflns_theta_full 23.28
_diffrn_reflns_theta_max 23.28
_diffrn_reflns_theta_min 1.43
_exptl_absorpt_coefficient_mu 8.720
_exptl_absorpt_correction_T_max 0.3028
_exptl_absorpt_correction_T_min 0.1555
_exptl_crystal_colour red/orange
_exptl_crystal_density_diffrn 1.956
_exptl_crystal_density_method 'not measured'
_exptl_crystal_description plate
_exptl_crystal_F_000 2715
_exptl_crystal_size_max 0.34
_exptl_crystal_size_mid 0.27
_exptl_crystal_size_min 0.18
_refine_diff_density_max 4.750
_refine_diff_density_min -3.284
_refine_diff_density_rms 0.459
_refine_ls_extinction_method none
_refine_ls_goodness_of_fit_ref 1.180
_refine_ls_hydrogen_treatment mixed
_refine_ls_matrix_type full
_refine_ls_number_parameters 667
_refine_ls_number_reflns 13794
_refine_ls_number_restraints 889
_refine_ls_restrained_S_all 1.145
_refine_ls_R_factor_all 0.0858
_refine_ls_R_factor_gt 0.0688
_refine_ls_shift/su_max 0.000
_refine_ls_shift/su_mean 0.000
_refine_ls_structure_factor_coef Fsqd
_refine_ls_weighting_details 'calc w=1/[\s^2^(Fo^2^)+(0.0764P)^2^+203.7024P] where P=(Fo^2^+2Fc^2^)/3'
_refine_ls_weighting_scheme calc
_refine_ls_wR_factor_gt 0.1854
_refine_ls_wR_factor_ref 0.1984
_reflns_number_gt 11199
_reflns_number_total 13794
_reflns_threshold_expression >2sigma(I)
_cod_data_source_file b514105m.txt
_cod_data_source_block dahl200
_cod_depositor_comments
;
The following automatic conversions were performed:
'_symmetry_cell_setting' value 'Triclinic' changed to 'triclinic'
according to '/home/saulius/struct/CIF-dictionaries/cif_core.dic'
dictionary named 'cif_core.dic' version 2.4.1 from 2010-06-29.

Automatic conversion script
Id: cif_fix_enum 1527 2010-12-29 10:47:43Z saulius 
;
_cod_original_sg_symbol_H-M P-1
_cod_database_code 7006797

loop_
_symmetry_equiv_pos_as_xyz
'x, y, z'
'-x, -y, -z'

loop_
_atom_site_label
_atom_site_type_symbol
_atom_site_fract_x
_atom_site_fract_y
_atom_site_fract_z
_atom_site_U_iso_or_equiv
_atom_site_adp_type
_atom_site_occupancy
_atom_site_symmetry_multiplicity
_atom_site_calc_flag
_atom_site_refinement_flags
_atom_site_disorder_assembly
_atom_site_disorder_group
Au1 Au 1.06693(6) 1.03958(6) 0.25257(3) 0.0192(2) Uani 1 1 d U . .
Au2 Au 0.85083(6) 1.01907(6) 0.18694(3) 0.0186(2) Uani 1 1 d U A .
Ni4 Ni 0.87074(6) 1.00798(6) 0.28031(3) 0.0163(2) Uani 0.17 1 d PU A 2
Pt1 Pt 0.96508(6) 0.86147(6) 0.30623(3) 0.01698(19) Uani 1 1 d U A .
Pt2 Pt 0.72080(6) 0.82022(5) 0.24031(3) 0.01586(19) Uani 1 1 d U . .
Pt3 Pt 0.91329(6) 0.85316(5) 0.21280(2) 0.01482(19) Uani 1 1 d U A .
Pt4 Pt 0.87074(6) 1.00798(6) 0.28031(3) 0.0163(2) Uani 0.83 1 d PU A 1
O1 O 1.0213(11) 0.6925(11) 0.2461(5) 0.027(3) Uiso 1 1 d U A .
O2 O 0.9695(12) 1.0381(11) 0.3834(5) 0.030(3) Uani 1 1 d U A .
O3 O 0.7399(10) 0.6481(10) 0.1683(4) 0.019(3) Uani 1 1 d U . .
O4 O 0.6534(11) 0.9735(11) 0.3049(5) 0.036(4) Uani 1 1 d U . .
O5 O 0.8827(17) 1.2344(12) 0.2973(6) 0.057(5) Uani 1 1 d U A .
O6 O 0.361(2) 0.618(2) 0.4859(9) 0.092(7) Uiso 1 1 d U . .
O7 O 0.5864(15) 0.3215(15) 0.0165(7) 0.067(5) Uani 1 1 d U . .
O8 O 0.693(3) 0.225(3) 0.3828(14) 0.180(14) Uiso 1 1 d U . .
P1 P 1.0135(4) 0.7999(4) 0.37198(18) 0.0219(11) Uani 1 1 d U . .
P2 P 0.5662(4) 0.6973(4) 0.24096(18) 0.0191(10) Uani 1 1 d U A .
P3 P 0.9630(4) 0.8348(4) 0.14369(17) 0.0174(10) Uani 1 1 d U . .
P4 P 1.2230(4) 1.1788(4) 0.27660(18) 0.0209(11) Uani 1 1 d U A .
P5 P 0.7694(4) 1.1097(4) 0.13846(17) 0.0186(11) Uiso 1 1 d U . .
C1 C 0.9867(14) 0.7631(14) 0.2541(6) 0.014(4) Uiso 1 1 d U . .
C2 C 0.9439(14) 0.9893(15) 0.3456(7) 0.019(3) Uani 1 1 d U . .
C3 C 0.7687(15) 0.7304(15) 0.1938(6) 0.018(4) Uiso 1 1 d U A .
C4 C 0.7090(15) 0.9395(14) 0.2849(7) 0.019(3) Uani 1 1 d U A .
C5 C 0.8786(17) 1.1481(15) 0.2903(7) 0.025(3) Uani 1 1 d U . .
C6 C 1.0035(3) 0.6607(2) 0.37085(10) 0.029(4) Uani 1 1 d GU A .
C7 C 1.0620(3) 0.6165(2) 0.34389(11) 0.039(5) Uani 1 1 d GU . .
H7 H 1.1043 0.6577 0.3260 0.047 Uiso 1 1 calc R A .
C8 C 1.0585(3) 0.5121(2) 0.34307(12) 0.046(5) Uani 1 1 d GU A .
H8 H 1.0985 0.4820 0.3246 0.055 Uiso 1 1 calc R . .
C9 C 0.9966(3) 0.4519(2) 0.36922(13) 0.046(5) Uani 1 1 d GU . .
H9 H 0.9942 0.3806 0.3687 0.055 Uiso 1 1 calc R A .
C10 C 0.9380(3) 0.4961(3) 0.39619(12) 0.045(5) Uani 1 1 d GU A .
H10 H 0.8957 0.4549 0.4141 0.054 Uiso 1 1 calc R . .
C11 C 0.9415(3) 0.6004(2) 0.39701(10) 0.042(5) Uani 1 1 d GU . .
H11 H 0.9015 0.6306 0.4154 0.051 Uiso 1 1 calc R A .
C12 C 1.1556(2) 0.8677(2) 0.40297(9) 0.031(4) Uani 1 1 d GU A .
C13 C 1.2101(2) 0.9604(2) 0.39024(9) 0.026(4) Uiso 1 1 d GU . .
H13 H 1.1739 0.9876 0.3660 0.031 Uiso 1 1 calc R A .
C14 C 1.3176(2) 1.0132(3) 0.41298(10) 0.040(5) Uani 1 1 d GU A .
H14 H 1.3549 1.0766 0.4043 0.047 Uiso 1 1 calc R . .
C15 C 1.3707(2) 0.9734(3) 0.44844(10) 0.041(5) Uani 1 1 d GU . .
H15 H 1.4441 1.0095 0.4640 0.049 Uiso 1 1 calc R A .
C16 C 1.3162(3) 0.8807(3) 0.46117(10) 0.054(7) Uani 1 1 d GU A .
H16 H 1.3524 0.8535 0.4854 0.065 Uiso 1 1 calc R . .
C17 C 1.2087(3) 0.8278(3) 0.43843(10) 0.050(6) Uani 1 1 d GU . .
H17 H 1.1714 0.7645 0.4471 0.060 Uiso 1 1 calc R A .
C18 C 0.9305(3) 0.8221(2) 0.41411(8) 0.025(4) Uiso 1 1 d GU A .
C19 C 0.9731(3) 0.8601(3) 0.46183(8) 0.033(4) Uani 1 1 d GU . .
H19 H 1.0490 0.8762 0.4744 0.040 Uiso 1 1 calc R A .
C20 C 0.9045(3) 0.8745(3) 0.49114(8) 0.047(5) Uani 1 1 d GU A .
H20 H 0.9336 0.9005 0.5238 0.057 Uiso 1 1 calc R . .
C21 C 0.7934(3) 0.8509(3) 0.47273(9) 0.050(5) Uani 1 1 d GU . .
H21 H 0.7465 0.8607 0.4928 0.060 Uiso 1 1 calc R A .
C22 C 0.7508(3) 0.8128(3) 0.42501(9) 0.046(5) Uani 1 1 d GU A .
H22 H 0.6749 0.7967 0.4124 0.055 Uiso 1 1 calc R . .
C23 C 0.8194(2) 0.7984(2) 0.39570(8) 0.039(5) Uani 1 1 d GU . .
H23 H 0.7903 0.7724 0.3631 0.047 Uiso 1 1 calc R A .
C24 C 0.5956(2) 0.6068(2) 0.28049(10) 0.016(4) Uiso 1 1 d GU . .
C25 C 0.6894(2) 0.57813(19) 0.27909(10) 0.032(5) Uani 1 1 d GU A .
H25 H 0.7359 0.6076 0.2598 0.039 Uiso 1 1 calc R . .
C26 C 0.7150(3) 0.5063(2) 0.30591(11) 0.032(5) Uiso 1 1 d GU . .
H26 H 0.7790 0.4868 0.3050 0.038 Uiso 1 1 calc R A .
C27 C 0.6469(3) 0.4632(2) 0.33412(12) 0.030(4) Uani 1 1 d GU A .
H27 H 0.6644 0.4141 0.3525 0.036 Uiso 1 1 calc R . .
C28 C 0.5531(3) 0.4918(2) 0.33552(12) 0.037(5) Uani 1 1 d GU . .
H28 H 0.5066 0.4623 0.3548 0.044 Uiso 1 1 calc R A .
C29 C 0.5275(2) 0.5636(2) 0.30870(11) 0.033(5) Uiso 1 1 d GU A .
H29 H 0.4635 0.5831 0.3097 0.039 Uiso 1 1 calc R . .
C30 C 0.49825(19) 0.6091(2) 0.18462(10) 0.017(4) Uiso 1 1 d GU . .
C31 C 0.50321(19) 0.6532(2) 0.14445(10) 0.024(4) Uani 1 1 d GU A .
H31 H 0.5448 0.7243 0.1469 0.028 Uiso 1 1 calc R . .
C32 C 0.4473(2) 0.5932(2) 0.10066(10) 0.033(5) Uani 1 1 d GU . .
H32 H 0.4507 0.6233 0.0732 0.040 Uiso 1 1 calc R A .
C33 C 0.3864(2) 0.4891(2) 0.09703(11) 0.037(5) Uani 1 1 d GU A .
H33 H 0.3482 0.4481 0.0671 0.044 Uiso 1 1 calc R . .
C34 C 0.3814(2) 0.4451(2) 0.13721(12) 0.029(5) Uiso 1 1 d GU . .
H34 H 0.3398 0.3740 0.1347 0.035 Uiso 1 1 calc R A .
C35 C 0.4374(2) 0.5051(2) 0.18100(11) 0.029(4) Uani 1 1 d GU A .
H35 H 0.4340 0.4749 0.2085 0.034 Uiso 1 1 calc R . .
C36 C 0.45634(19) 0.7392(2) 0.25990(11) 0.009(3) Uiso 1 1 d GU . .
C37 C 0.36003(18) 0.7294(3) 0.22812(12) 0.023(4) Uani 1 1 d GU A .
H37 H 0.3503 0.7008 0.1960 0.027 Uiso 1 1 calc R . .
C38 C 0.27789(19) 0.7615(3) 0.24337(13) 0.027(4) Uani 1 1 d GU . .
H38 H 0.2121 0.7548 0.2216 0.032 Uiso 1 1 calc R A .
C39 C 0.2921(2) 0.8033(3) 0.29040(13) 0.028(5) Uiso 1 1 d GU A .
H39 H 0.2359 0.8253 0.3008 0.033 Uiso 1 1 calc R . .
C40 C 0.3884(2) 0.8131(3) 0.32218(12) 0.029(4) Uani 1 1 d GU . .
H40 H 0.3981 0.8417 0.3543 0.035 Uiso 1 1 calc R A .
C41 C 0.4705(2) 0.7810(2) 0.30693(11) 0.026(4) Uani 1 1 d GU A .
H41 H 0.5363 0.7877 0.3287 0.031 Uiso 1 1 calc R . .
C42 C 1.0618(2) 0.9499(2) 0.13067(8) 0.020(4) Uiso 1 1 d GU A .
C43 C 1.16805(19) 0.9808(2) 0.15730(9) 0.027(5) Uiso 1 1 d GU . .
H43 H 1.1873 0.9452 0.1819 0.032 Uiso 1 1 calc R A .
C44 C 1.2462(2) 1.0639(2) 0.14785(10) 0.023(4) Uani 1 1 d GU A .
H44 H 1.3188 1.0851 0.1660 0.027 Uiso 1 1 calc R . .
C45 C 1.2181(2) 1.1160(2) 0.11178(10) 0.034(5) Uani 1 1 d GU . .
H45 H 1.2715 1.1728 0.1053 0.041 Uiso 1 1 calc R A .
C46 C 1.1118(2) 1.0851(2) 0.08515(9) 0.028(4) Uani 1 1 d GU A .
H46 H 1.0926 1.1207 0.0605 0.034 Uiso 1 1 calc R . .
C47 C 1.0336(2) 1.0020(2) 0.09460(8) 0.019(4) Uani 1 1 d GU . .
H47 H 0.9610 0.9808 0.0764 0.023 Uiso 1 1 calc R A .
C48 C 1.0259(2) 0.7290(2) 0.13118(9) 0.020(3) Uani 1 1 d GU A .
C49 C 1.1186(2) 0.7433(2) 0.11311(10) 0.024(4) Uani 1 1 d GU . .
H49 H 1.1563 0.8110 0.1085 0.029 Uiso 1 1 calc R A .
C50 C 1.1561(3) 0.6584(2) 0.10177(11) 0.034(5) Uani 1 1 d GU A .
H50 H 1.2194 0.6681 0.0894 0.041 Uiso 1 1 calc R . .
C51 C 1.1009(3) 0.5592(2) 0.10850(12) 0.033(5) Uiso 1 1 d GU . .
H51 H 1.1265 0.5012 0.1008 0.040 Uiso 1 1 calc R A .
C52 C 1.0082(3) 0.5450(2) 0.12658(11) 0.032(4) Uani 1 1 d GU A .
H52 H 0.9705 0.4773 0.1312 0.039 Uiso 1 1 calc R . .
C53 C 0.9707(2) 0.62989(19) 0.13792(10) 0.025(4) Uani 1 1 d GU . .
H53 H 0.9073 0.6202 0.1503 0.030 Uiso 1 1 calc R A .
C54 C 0.8504(2) 0.7966(2) 0.09017(8) 0.022(4) Uiso 1 1 d GU A .
C55 C 0.7486(2) 0.8061(2) 0.09283(8) 0.023(4) Uani 1 1 d GU . .
H55 H 0.7356 0.8304 0.1222 0.028 Uiso 1 1 calc R A .
C56 C 0.6658(2) 0.7801(2) 0.05246(8) 0.027(4) Uani 1 1 d GU A .
H56 H 0.5962 0.7866 0.0543 0.033 Uiso 1 1 calc R . .
C57 C 0.6848(3) 0.7445(2) 0.00944(8) 0.031(4) Uani 1 1 d GU . .
H57 H 0.6282 0.7268 -0.0181 0.037 Uiso 1 1 calc R A .
C58 C 0.7865(3) 0.7350(2) 0.00679(8) 0.031(4) Uani 1 1 d GU A .
H58 H 0.7995 0.7107 -0.0226 0.037 Uiso 1 1 calc R . .
C59 C 0.8694(2) 0.7610(2) 0.04715(8) 0.026(4) Uani 1 1 d GU . .
H59 H 0.9389 0.7545 0.0453 0.032 Uiso 1 1 calc R A .
C60 C 1.2582(2) 1.2232(2) 0.34018(10) 0.027(5) Uiso 1 1 d GU . .
C61 C 1.1740(2) 1.2197(2) 0.36313(9) 0.027(4) Uani 1 1 d GU A .
H61 H 1.1005 1.1934 0.3459 0.032 Uiso 1 1 calc R . .
C62 C 1.1973(3) 1.2547(2) 0.41133(9) 0.029(4) Uani 1 1 d GU . .
H62 H 1.1397 1.2523 0.4270 0.034 Uiso 1 1 calc R A .
C63 C 1.3049(3) 1.2933(3) 0.43658(10) 0.036(5) Uani 1 1 d GU A .
H63 H 1.3208 1.3172 0.4695 0.044 Uiso 1 1 calc R . .
C64 C 1.3891(2) 1.2968(3) 0.41363(11) 0.033(5) Uani 1 1 d GU . .
H64 H 1.4626 1.3232 0.4309 0.039 Uiso 1 1 calc R A .
C65 C 1.3657(2) 1.2618(2) 0.36543(11) 0.027(5) Uiso 1 1 d GU A .
H65 H 1.4233 1.2642 0.3497 0.032 Uiso 1 1 calc R . .
C66 C 1.2079(2) 1.29387(19) 0.25323(10) 0.015(4) Uiso 1 1 d GU . .
C67 C 1.2448(2) 1.39437(19) 0.28003(11) 0.019(4) Uiso 1 1 d GU A .
H67 H 1.2780 1.4049 0.3124 0.023 Uiso 1 1 calc R . .
C68 C 1.2330(3) 1.47946(18) 0.25940(13) 0.027(5) Uiso 1 1 d GU . .
H68 H 1.2583 1.5481 0.2777 0.033 Uiso 1 1 calc R A .
C69 C 1.1844(3) 1.46404(19) 0.21197(13) 0.030(5) Uani 1 1 d GU A .
H69 H 1.1764 1.5222 0.1979 0.036 Uiso 1 1 calc R . .
C70 C 1.1475(2) 1.36354(19) 0.18517(11) 0.025(4) Uani 1 1 d GU . .
H70 H 1.1142 1.3530 0.1528 0.030 Uiso 1 1 calc R A .
C71 C 1.1592(2) 1.27845(19) 0.20580(10) 0.018(4) Uiso 1 1 d GU A .
H71 H 1.1340 1.2098 0.1875 0.021 Uiso 1 1 calc R . .
C72 C 1.34881(18) 1.1646(2) 0.26296(11) 0.023(4) Uani 1 1 d GU . .
C73 C 1.42731(19) 1.2439(2) 0.25137(12) 0.025(4) Uiso 1 1 d GU A .
H73 H 1.4168 1.3107 0.2500 0.030 Uiso 1 1 calc R . .
C74 C 1.52116(18) 1.2254(3) 0.24180(13) 0.032(5) Uiso 1 1 d GU . .
H74 H 1.5748 1.2796 0.2339 0.039 Uiso 1 1 calc R A .
C75 C 1.53652(18) 1.1277(3) 0.24382(13) 0.037(5) Uani 1 1 d GU A .
H75 H 1.6007 1.1151 0.2373 0.045 Uiso 1 1 calc R . .
C76 C 1.45802(17) 1.0484(3) 0.25541(12) 0.037(5) Uani 1 1 d GU . .
H76 H 1.4685 0.9816 0.2568 0.045 Uiso 1 1 calc R A .
C77 C 1.36416(17) 1.0669(2) 0.26498(11) 0.026(4) Uiso 1 1 d GU A .
H77 H 1.3105 1.0127 0.2729 0.031 Uiso 1 1 calc R . .
C78 C 0.7820(2) 1.2420(2) 0.16682(11) 0.022(4) Uiso 1 1 d GU A .
C79 C 0.7029(3) 1.2915(2) 0.15532(12) 0.027(4) Uani 1 1 d GU . .
H79 H 0.6359 1.2540 0.1339 0.032 Uiso 1 1 calc R A .
C80 C 0.7220(3) 1.3958(2) 0.17518(14) 0.033(4) Uani 1 1 d GU A .
H80 H 0.6680 1.4296 0.1673 0.039 Uiso 1 1 calc R . .
C81 C 0.8201(3) 1.4506(2) 0.20653(14) 0.031(4) Uani 1 1 d GU . .
H81 H 0.8331 1.5219 0.2201 0.037 Uiso 1 1 calc R A .
C82 C 0.8991(3) 1.40112(18) 0.21803(12) 0.027(4) Uani 1 1 d GU A .
H82 H 0.9661 1.4386 0.2395 0.033 Uiso 1 1 calc R . .
C83 C 0.8801(2) 1.29680(18) 0.19817(11) 0.024(4) Uiso 1 1 d GU . .
H83 H 0.9341 1.2630 0.2060 0.029 Uiso 1 1 calc R A .
C84 C 0.8162(2) 1.1322(2) 0.08426(9) 0.022(4) Uani 1 1 d GU A .
C85 C 0.8881(3) 1.2274(2) 0.08140(10) 0.027(4) Uani 1 1 d GU . .
H85 H 0.9103 1.2845 0.1070 0.032 Uiso 1 1 calc R A .
C86 C 0.9276(3) 1.2390(3) 0.04105(10) 0.041(5) Uani 1 1 d GU A .
H86 H 0.9767 1.3040 0.0391 0.050 Uiso 1 1 calc R . .
C87 C 0.8951(3) 1.1555(3) 0.00355(10) 0.036(5) Uani 1 1 d GU . .
H87 H 0.9221 1.1634 -0.0240 0.043 Uiso 1 1 calc R A .
C88 C 0.8232(3) 1.0603(3) 0.00641(9) 0.034(4) Uani 1 1 d GU A .
H88 H 0.8010 1.0032 -0.0192 0.040 Uiso 1 1 calc R . .
C89 C 0.7838(2) 1.0487(2) 0.04677(9) 0.024(4) Uani 1 1 d GU . .
H89 H 0.7346 0.9837 0.0487 0.028 Uiso 1 1 calc R A .
C90 C 0.6228(2) 1.0439(2) 0.11692(10) 0.024(4) Uiso 1 1 d GU A .
C91 C 0.5633(2) 1.0637(3) 0.07669(11) 0.029(4) Uani 1 1 d GU . .
H91 H 0.5981 1.1135 0.0598 0.035 Uiso 1 1 calc R A .
C92 C 0.4527(2) 1.0106(3) 0.06119(11) 0.039(5) Uani 1 1 d GU A .
H92 H 0.4120 1.0241 0.0337 0.047 Uiso 1 1 calc R . .
C93 C 0.4017(2) 0.9377(3) 0.08592(12) 0.033(4) Uani 1 1 d GU . .
H93 H 0.3262 0.9015 0.0753 0.040 Uiso 1 1 calc R A .
C94 C 0.46129(19) 0.9180(2) 0.12615(11) 0.027(4) Uani 1 1 d GU A .
H94 H 0.4264 0.8682 0.1431 0.032 Uiso 1 1 calc R . .
C95 C 0.57183(19) 0.9711(2) 0.14165(10) 0.022(4) Uani 1 1 d GU . .
H95 H 0.6125 0.9576 0.1691 0.026 Uiso 1 1 calc R A .
C96 C 0.6846(3) 0.3177(2) 0.00891(12) 0.059(6) Uani 1 1 d GU . .
H96A H 0.6762 0.2848 -0.0240 0.071 Uiso 1 1 calc R . .
H96B H 0.7143 0.2749 0.0298 0.071 Uiso 1 1 calc R . .
C97 C 0.7623(3) 0.4293(2) 0.01882(11) 0.057(6) Uani 1 1 d GU . .
H97A H 0.8389 0.4318 0.0306 0.068 Uiso 1 1 calc R . .
H97B H 0.7564 0.4638 -0.0090 0.068 Uiso 1 1 calc R . .
C98 C 0.7158(3) 0.4751(2) 0.05667(10) 0.064(7) Uani 1 1 d GU . .
H98A H 0.7500 0.4644 0.0878 0.077 Uiso 1 1 calc R . .
H98B H 0.7287 0.5513 0.0574 0.077 Uiso 1 1 calc R . .
C99 C 0.5995(3) 0.4200(2) 0.04484(10) 0.058(6) Uani 1 1 d GU . .
H99A H 0.5725 0.4092 0.0737 0.069 Uiso 1 1 calc R . .
H99B H 0.5588 0.4608 0.0273 0.069 Uiso 1 1 calc R . .
C100 C 0.6073(4) 0.1666(3) 0.40170(16) 0.138(16) Uiso 1 1 d GU . .
H10A H 0.6014 0.2117 0.4296 0.165 Uiso 1 1 calc R . .
H10B H 0.5378 0.1491 0.3781 0.165 Uiso 1 1 calc R . .
C101 C 0.6201(4) 0.0836(3) 0.41318(18) 0.144(16) Uiso 1 1 d GU . .
H10C H 0.5759 0.0225 0.3886 0.173 Uiso 1 1 calc R . .
H10D H 0.5977 0.0735 0.4430 0.173 Uiso 1 1 calc R . .
C102 C 0.7406(4) 0.0951(3) 0.41888(18) 0.130(15) Uiso 1 1 d GU . .
H10E H 0.7749 0.0992 0.4522 0.156 Uiso 1 1 calc R . .
H10F H 0.7507 0.0340 0.4000 0.156 Uiso 1 1 calc R . .
C103 C 0.7880(4) 0.1872(3) 0.40349(16) 0.159(18) Uiso 1 1 d GU . .
H10G H 0.8283 0.1731 0.3794 0.191 Uiso 1 1 calc R . .
H10H H 0.8389 0.2404 0.4300 0.191 Uiso 1 1 calc R . .
C104 C 0.2697(4) 0.5345(4) 0.49012(15) 0.068(7) Uani 1 1 d GU . .
C105 C 0.3128(4) 0.4958(4) 0.53405(15) 0.071(8) Uani 1 1 d GU . .
H10I H 0.3821 0.4830 0.5321 0.106 Uiso 1 1 calc R . .
H10J H 0.2600 0.4305 0.5365 0.106 Uiso 1 1 calc R . .
H10K H 0.3241 0.5491 0.5618 0.106 Uiso 1 1 calc R . .
C106 C 0.1743(4) 0.5719(4) 0.49437(17) 0.076(9) Uani 1 1 d GU . .
H10L H 0.1952 0.6290 0.5215 0.114 Uiso 1 1 calc R . .
H10M H 0.1150 0.5138 0.4987 0.114 Uiso 1 1 calc R . .
H10N H 0.1500 0.5974 0.4658 0.114 Uiso 1 1 calc R . .
C107 C 0.3863(3) 0.6210(3) 0.44738(13) 0.104(12) Uiso 1 1 d GU . .
C108 C 0.4856(3) 0.7116(3) 0.45341(12) 0.106(13) Uiso 1 1 d GU . .
H10O H 0.5111 0.7448 0.4866 0.159 Uiso 1 1 calc R . .
H10P H 0.4684 0.7629 0.4347 0.159 Uiso 1 1 calc R . .
H10Q H 0.5427 0.6870 0.4429 0.159 Uiso 1 1 calc R . .
C109 C 0.3458(3) 0.5673(3) 0.40148(14) 0.082(10) Uani 1 1 d GU . .
H10R H 0.2777 0.5122 0.3995 0.123 Uiso 1 1 calc R . .
H10S H 0.3991 0.5355 0.3918 0.123 Uiso 1 1 calc R . .
H10T H 0.3321 0.6164 0.3808 0.123 Uiso 1 1 calc R . .

loop_
_atom_site_aniso_label
_atom_site_aniso_U_11
_atom_site_aniso_U_22
_atom_site_aniso_U_33
_atom_site_aniso_U_23
_atom_site_aniso_U_13
_atom_site_aniso_U_12
Au1 0.0165(4) 0.0145(4) 0.0243(4) 0.0050(3) 0.0064(3) -0.0009(3)
Au2 0.0213(4) 0.0143(4) 0.0220(4) 0.0064(3) 0.0050(3) 0.0068(3)
Ni4 0.0162(4) 0.0125(4) 0.0204(5) 0.0056(3) 0.0055(3) 0.0025(3)
Pt1 0.0144(4) 0.0158(4) 0.0216(4) 0.0073(3) 0.0053(3) 0.0033(3)
Pt2 0.0135(4) 0.0117(4) 0.0229(4) 0.0044(3) 0.0052(3) 0.0035(3)
Pt3 0.0130(4) 0.0113(4) 0.0210(4) 0.0061(3) 0.0056(3) 0.0025(3)
Pt4 0.0162(4) 0.0125(4) 0.0204(5) 0.0056(3) 0.0055(3) 0.0025(3)
O2 0.047(9) 0.025(7) 0.019(5) 0.007(5) 0.007(6) 0.011(7)
O3 0.014(6) 0.024(7) 0.021(7) 0.004(5) 0.007(5) 0.006(5)
O4 0.022(7) 0.020(7) 0.055(10) -0.014(7) 0.013(7) -0.004(6)
O5 0.095(14) 0.015(6) 0.062(12) 0.012(8) 0.021(10) 0.012(9)
O7 0.040(8) 0.063(11) 0.084(13) -0.011(9) 0.015(9) 0.006(8)
P1 0.023(3) 0.022(3) 0.022(3) 0.011(2) 0.004(2) 0.005(2)
P2 0.018(2) 0.015(2) 0.026(3) 0.005(2) 0.008(2) 0.0043(19)
P3 0.015(2) 0.016(2) 0.020(2) 0.0052(19) 0.0062(19) 0.001(2)
P4 0.019(2) 0.016(2) 0.026(3) 0.007(2) 0.007(2) 0.0011(19)
C2 0.012(7) 0.025(8) 0.020(3) 0.004(4) 0.004(4) 0.009(6)
C4 0.014(4) 0.019(6) 0.022(8) -0.001(5) 0.003(5) 0.002(4)
C5 0.036(9) 0.014(4) 0.027(7) 0.006(5) 0.011(8) 0.007(5)
C6 0.028(10) 0.027(7) 0.035(11) 0.015(7) 0.007(8) 0.012(6)
C7 0.051(13) 0.047(9) 0.038(12) 0.022(9) 0.017(9) 0.035(10)
C8 0.070(15) 0.050(11) 0.034(12) 0.012(10) 0.017(10) 0.039(11)
C9 0.055(14) 0.028(10) 0.054(14) 0.008(9) 0.007(10) 0.015(9)
C10 0.048(13) 0.034(9) 0.060(14) 0.024(10) 0.019(10) 0.013(10)
C11 0.049(13) 0.029(8) 0.057(14) 0.019(9) 0.025(10) 0.013(9)
C12 0.026(8) 0.039(10) 0.020(10) 0.005(8) -0.003(6) 0.003(7)
C14 0.039(11) 0.036(11) 0.038(12) 0.011(9) 0.006(9) 0.001(8)
C15 0.037(12) 0.043(12) 0.038(12) 0.008(9) 0.003(9) 0.009(8)
C16 0.037(11) 0.055(13) 0.057(15) 0.029(11) -0.017(10) 0.002(10)
C17 0.035(10) 0.064(14) 0.039(13) 0.024(11) -0.011(9) 0.002(9)
C19 0.048(10) 0.021(10) 0.033(9) 0.015(8) 0.017(7) 0.002(9)
C20 0.073(11) 0.040(13) 0.027(11) 0.006(10) 0.022(8) 0.007(12)
C21 0.070(11) 0.048(14) 0.049(10) 0.015(11) 0.038(10) 0.030(12)
C22 0.039(12) 0.065(15) 0.051(10) 0.026(11) 0.026(8) 0.024(11)
C23 0.036(9) 0.061(14) 0.031(9) 0.027(10) 0.020(7) 0.015(10)
C25 0.047(12) 0.028(11) 0.037(12) 0.019(8) 0.015(9) 0.028(9)
C27 0.029(10) 0.009(9) 0.050(12) 0.012(8) 0.013(9) -0.001(8)
C28 0.045(12) 0.027(11) 0.050(13) 0.023(10) 0.014(10) 0.020(9)
C31 0.026(10) 0.019(8) 0.030(7) 0.005(6) 0.002(7) 0.017(7)
C32 0.019(10) 0.039(10) 0.035(10) -0.003(9) 0.010(8) 0.001(8)
C33 0.029(11) 0.038(9) 0.035(9) -0.014(9) 0.002(9) 0.008(8)
C35 0.024(10) 0.024(9) 0.036(9) 0.005(7) 0.010(8) 0.002(8)
C37 0.028(8) 0.013(9) 0.029(9) 0.009(8) 0.011(7) 0.005(8)
C38 0.023(10) 0.021(10) 0.039(10) 0.012(8) 0.006(8) 0.008(8)
C40 0.025(10) 0.033(11) 0.032(10) 0.004(9) 0.015(8) 0.008(9)
C41 0.013(9) 0.028(11) 0.032(9) 0.002(8) 0.006(7) 0.001(8)
C44 0.013(9) 0.017(9) 0.040(11) 0.008(8) 0.015(7) 0.000(7)
C45 0.034(9) 0.021(10) 0.038(12) 0.011(8) 0.009(8) -0.008(8)
C46 0.028(9) 0.018(9) 0.041(12) 0.013(8) 0.012(7) 0.004(7)
C47 0.017(8) 0.020(9) 0.027(10) 0.009(7) 0.010(8) 0.009(6)
C48 0.021(9) 0.026(7) 0.019(9) 0.014(7) 0.010(7) 0.012(7)
C49 0.020(9) 0.025(9) 0.029(11) 0.007(8) 0.010(7) 0.005(7)
C50 0.031(11) 0.035(11) 0.044(12) 0.013(9) 0.018(9) 0.016(8)
C52 0.039(11) 0.027(8) 0.036(12) 0.015(9) 0.013(9) 0.012(8)
C53 0.027(10) 0.025(7) 0.023(10) 0.007(8) 0.009(8) 0.006(7)
C55 0.020(8) 0.016(9) 0.030(8) 0.009(8) 0.004(6) -0.003(8)
C56 0.016(9) 0.028(11) 0.036(9) 0.003(9) -0.001(6) 0.009(8)
C57 0.032(8) 0.024(10) 0.025(8) 0.003(8) -0.003(8) -0.001(9)
C58 0.039(10) 0.035(11) 0.017(9) 0.005(9) 0.011(7) 0.005(9)
C59 0.030(9) 0.020(10) 0.024(7) 0.009(8) 0.009(6) -0.005(8)
C61 0.034(11) 0.015(9) 0.035(8) 0.013(8) 0.016(7) 0.004(8)
C62 0.036(8) 0.015(10) 0.038(9) 0.008(8) 0.019(8) 0.004(8)
C63 0.046(10) 0.026(11) 0.035(11) 0.009(9) 0.013(7) 0.003(9)
C64 0.026(9) 0.027(11) 0.039(12) 0.011(9) 0.001(8) 0.001(9)
C69 0.024(10) 0.018(9) 0.054(13) 0.015(8) 0.012(9) 0.009(8)
C70 0.008(9) 0.018(8) 0.049(12) 0.012(8) 0.010(8) -0.001(7)
C72 0.021(7) 0.016(9) 0.029(10) 0.001(8) 0.006(8) 0.002(6)
C75 0.025(11) 0.050(13) 0.036(12) 0.000(10) 0.011(9) 0.012(9)
C76 0.020(10) 0.037(11) 0.052(13) -0.001(10) 0.004(9) 0.013(8)
C79 0.031(11) 0.028(8) 0.031(11) 0.010(7) 0.011(8) 0.020(8)
C80 0.040(10) 0.023(9) 0.043(12) 0.017(8) 0.017(8) 0.016(8)
C81 0.036(10) 0.013(9) 0.052(13) 0.006(8) 0.023(8) 0.012(7)
C82 0.017(9) 0.016(9) 0.052(12) 0.003(9) 0.021(8) 0.001(7)
C84 0.020(9) 0.024(9) 0.030(8) 0.013(6) 0.008(8) 0.013(7)
C85 0.020(10) 0.025(8) 0.034(9) 0.009(7) 0.006(8) 0.003(7)
C86 0.018(11) 0.055(11) 0.050(12) 0.018(8) 0.017(9) 0.000(9)
C87 0.021(10) 0.062(12) 0.033(10) 0.023(8) 0.015(9) 0.014(9)
C88 0.023(10) 0.051(10) 0.030(9) 0.009(8) 0.007(8) 0.016(8)
C89 0.021(10) 0.022(8) 0.027(9) 0.015(6) -0.001(7) 0.004(7)
C91 0.025(8) 0.040(11) 0.030(11) 0.012(8) 0.014(8) 0.015(8)
C92 0.031(9) 0.054(13) 0.030(11) 0.012(9) 0.006(9) 0.009(9)
C93 0.016(9) 0.029(11) 0.049(12) 0.005(9) 0.002(7) 0.003(8)
C94 0.012(8) 0.025(10) 0.047(11) 0.016(8) 0.017(7) 0.000(7)
C95 0.007(7) 0.020(9) 0.043(11) 0.013(8) 0.010(7) 0.006(7)
C96 0.046(12) 0.059(12) 0.077(16) 0.015(11) 0.015(12) 0.022(10)
C97 0.043(11) 0.063(14) 0.061(15) 0.014(12) 0.004(11) 0.013(9)
C98 0.067(13) 0.063(13) 0.047(14) 0.010(10) 0.018(11) -0.012(11)
C99 0.054(11) 0.061(13) 0.056(15) 0.003(11) 0.014(11) 0.016(11)
C104 0.088(18) 0.062(16) 0.072(16) 0.038(13) 0.046(14) 0.024(13)
C105 0.09(2) 0.062(19) 0.065(18) 0.015(15) 0.021(16) 0.035(17)
C106 0.08(2) 0.054(19) 0.10(2) 0.021(17) 0.010(17) 0.019(15)
C109 0.10(3) 0.11(3) 0.07(2) 0.032(19) 0.050(19) 0.05(2)

loop_
_atom_type_symbol
_atom_type_description
_atom_type_scat_dispersion_real
_atom_type_scat_dispersion_imag
_atom_type_scat_source
C C 0.0033 0.0016 'International Tables Vol C Tables 4.2.6.8 and 6.1.1.4'
O O 0.0106 0.0060 'International Tables Vol C Tables 4.2.6.8 and 6.1.1.4'
P P 0.1023 0.0942 'International Tables Vol C Tables 4.2.6.8 and 6.1.1.4'
Pt Pt -1.7033 8.3905 'International Tables Vol C Tables 4.2.6.8 and 6.1.1.4'
Au Au -2.0133 8.8022 'International Tables Vol C Tables 4.2.6.8 and 6.1.1.4'
Ni Ni 0.3393 1.1124 'International Tables Vol C Tables 4.2.6.8 and 6.1.1.4'
H H 0.0000 0.0000 'International Tables Vol C Tables 4.2.6.8 and 6.1.1.4'

loop_
_geom_angle_atom_site_label_1
_geom_angle_atom_site_label_2
_geom_angle_atom_site_label_3
_geom_angle
_geom_angle_site_symmetry_1
_geom_angle_site_symmetry_3
_geom_angle_publ_flag
P4 Au1 Pt3 165.74(13) . . ?
P4 Au1 Ni4 129.48(13) . . ?
Pt3 Au1 Ni4 64.68(3) . . ?
P4 Au1 Au2 130.44(13) . . ?
Pt3 Au1 Au2 56.02(2) . . ?
Ni4 Au1 Au2 55.93(3) . . ?
P4 Au1 Pt1 130.05(13) . . ?
Pt3 Au1 Pt1 53.90(2) . . ?
Ni4 Au1 Pt1 53.85(2) . . ?
Au2 Au1 Pt1 94.28(3) . . ?
P5 Au2 Pt3 157.08(13) . . ?
P5 Au2 Ni4 133.78(13) . . ?
Pt3 Au2 Ni4 65.16(3) . . ?
P5 Au2 Au1 141.12(13) . . ?
Pt3 Au2 Au1 55.93(2) . . ?
Ni4 Au2 Au1 57.14(3) . . ?
C5 Ni4 C2 102.3(8) . . ?
C5 Ni4 C4 100.2(8) . . ?
C2 Ni4 C4 96.6(7) . . ?
C5 Ni4 Pt1 145.7(7) . . ?
C2 Ni4 Pt1 49.1(5) . . ?
C4 Ni4 Pt1 101.6(5) . . ?
C5 Ni4 Pt2 138.5(7) . . ?
C2 Ni4 Pt2 105.9(5) . . ?
C4 Ni4 Pt2 47.2(5) . . ?
Pt1 Ni4 Pt2 74.67(3) . . ?
C5 Ni4 Au2 87.1(6) . . ?
C2 Ni4 Au2 156.3(5) . . ?
C4 Ni4 Au2 103.1(5) . . ?
Pt1 Ni4 Au2 113.07(4) . . ?
Pt2 Ni4 Au2 79.06(3) . . ?
C5 Ni4 Au1 95.2(6) . . ?
C2 Ni4 Au1 90.4(5) . . ?
C4 Ni4 Au1 161.3(5) . . ?
Pt1 Ni4 Au1 70.22(3) . . ?
Pt2 Ni4 Au1 114.22(4) . . ?
Au2 Ni4 Au1 66.93(3) . . ?
C5 Ni4 Pt3 140.0(6) . . ?
C2 Ni4 Pt3 105.4(5) . . ?
C4 Ni4 Pt3 104.7(5) . . ?
Pt1 Ni4 Pt3 56.72(3) . . ?
Pt2 Ni4 Pt3 57.56(3) . . ?
Au2 Ni4 Pt3 57.11(3) . . ?
Au1 Ni4 Pt3 56.67(2) . . ?
C1 Pt1 C2 163.8(7) . . ?
C1 Pt1 P1 105.0(5) . . ?
C2 Pt1 P1 90.4(5) . . ?
C1 Pt1 Pt3 50.7(5) . . ?
C2 Pt1 Pt3 114.4(5) . . ?
P1 Pt1 Pt3 154.99(14) . . ?
C1 Pt1 Ni4 116.7(5) . . ?
C2 Pt1 Ni4 48.9(5) . . ?
P1 Pt1 Ni4 137.89(14) . . ?
Pt3 Pt1 Ni4 66.00(3) . . ?
C1 Pt1 Au1 84.7(5) . . ?
C2 Pt1 Au1 80.3(5) . . ?
P1 Pt1 Au1 138.50(13) . . ?
Pt3 Pt1 Au1 54.70(2) . . ?
Ni4 Pt1 Au1 55.93(3) . . ?
C4 Pt2 C3 164.4(8) . . ?
C4 Pt2 P2 99.6(5) . . ?
C3 Pt2 P2 95.9(5) . . ?
C4 Pt2 Ni4 50.3(5) . . ?
C3 Pt2 Ni4 114.6(5) . . ?
P2 Pt2 Ni4 148.59(13) . . ?
C4 Pt2 Pt3 115.7(5) . . ?
C3 Pt2 Pt3 49.2(5) . . ?
P2 Pt2 Pt3 143.96(13) . . ?
Ni4 Pt2 Pt3 65.43(3) . . ?
C3 Pt3 C1 90.2(7) . . ?
C3 Pt3 P3 97.2(5) . . ?
C1 Pt3 P3 106.1(5) . . ?
C3 Pt3 Pt1 101.0(5) . . ?
C1 Pt3 Pt1 47.8(5) . . ?
P3 Pt3 Pt1 147.68(13) . . ?
C3 Pt3 Au1 162.8(5) . . ?
C1 Pt3 Au1 95.2(5) . . ?
P3 Pt3 Au1 96.93(12) . . ?
Pt1 Pt3 Au1 71.40(3) . . ?
C3 Pt3 Au2 103.0(5) . . ?
C1 Pt3 Au2 160.3(5) . . ?
P3 Pt3 Au2 86.99(13) . . ?
Pt1 Pt3 Au2 114.24(3) . . ?
Au1 Pt3 Au2 68.04(3) . . ?
C3 Pt3 Pt2 47.2(5) . . ?
C1 Pt3 Pt2 100.2(5) . . ?
P3 Pt3 Pt2 135.68(13) . . ?
Pt1 Pt3 Pt2 74.68(3) . . ?
Au1 Pt3 Pt2 115.66(3) . . ?
Au2 Pt3 Pt2 79.10(3) . . ?
C3 Pt3 Ni4 104.2(5) . . ?
C1 Pt3 Ni4 105.1(5) . . ?
P3 Pt3 Ni4 141.81(13) . . ?
Pt1 Pt3 Ni4 57.29(3) . . ?
Au1 Pt3 Ni4 58.66(3) . . ?
Au2 Pt3 Ni4 57.73(3) . . ?
Pt2 Pt3 Ni4 57.01(3) . . ?
C107 O6 C104 119.8(19) . . ?
C96 O7 C99 109.4(12) . . ?
C100 O8 C103 102(3) . . ?
C6 P1 C12 102.9(3) . . ?
C6 P1 C18 101.9(3) . . ?
C12 P1 C18 105.6(3) . . ?
C6 P1 Pt1 121.9(3) . . ?
C12 P1 Pt1 112.2(2) . . ?
C18 P1 Pt1 110.7(3) . . ?
C30 P2 C36 103.7(3) . . ?
C30 P2 C24 103.1(3) . . ?
C36 P2 C24 104.6(3) . . ?
C30 P2 Pt2 114.9(2) . . ?
C36 P2 Pt2 118.8(3) . . ?
C24 P2 Pt2 110.0(2) . . ?
C42 P3 C54 102.6(3) . . ?
C42 P3 C48 101.5(2) . . ?
C54 P3 C48 98.5(2) . . ?
C42 P3 Pt3 117.8(2) . . ?
C54 P3 Pt3 115.8(2) . . ?
C48 P3 Pt3 117.5(2) . . ?
C66 P4 C72 104.0(3) . . ?
C66 P4 C60 103.8(3) . . ?
C72 P4 C60 104.2(3) . . ?
C66 P4 Au1 111.9(3) . . ?
C72 P4 Au1 119.3(3) . . ?
C60 P4 Au1 112.2(2) . . ?
C78 P5 C90 105.8(3) . . ?
C78 P5 C84 102.7(3) . . ?
C90 P5 C84 103.1(3) . . ?
C78 P5 Au2 113.4(2) . . ?
C90 P5 Au2 112.0(2) . . ?
C84 P5 Au2 118.5(3) . . ?
O1 C1 Pt1 143.7(14) . . ?
O1 C1 Pt3 134.8(14) . . ?
Pt1 C1 Pt3 81.5(6) . . ?
O2 C2 Ni4 135.8(15) . . ?
O2 C2 Pt1 141.6(15) . . ?
Ni4 C2 Pt1 82.0(7) . . ?
O3 C3 Pt2 142.6(15) . . ?
O3 C3 Pt3 133.7(14) . . ?
Pt2 C3 Pt3 83.6(7) . . ?
O4 C4 Pt2 147.0(15) . . ?
O4 C4 Ni4 130.4(14) . . ?
Pt2 C4 Ni4 82.5(7) . . ?
O5 C5 Ni4 178.7(19) . . ?
C7 C6 C11 120.0 . . ?
C7 C6 P1 118.34(18) . . ?
C11 C6 P1 121.64(18) . . ?
C8 C7 C6 120.0 . . ?
C9 C8 C7 120.0 . . ?
C10 C9 C8 120.0 . . ?
C9 C10 C11 120.0 . . ?
C10 C11 C6 120.0 . . ?
C13 C12 C17 120.0 . . ?
C13 C12 P1 118.70(17) . . ?
C17 C12 P1 121.31(17) . . ?
C12 C13 C14 120.0 . . ?
C15 C14 C13 120.0 . . ?
C14 C15 C16 120.0 . . ?
C17 C16 C15 120.0 . . ?
C16 C17 C12 120.0 . . ?
C19 C18 C23 120.0 . . ?
C19 C18 P1 123.79(18) . . ?
C23 C18 P1 116.21(18) . . ?
C18 C19 C20 120.0 . . ?
C19 C20 C21 120.0 . . ?
C22 C21 C20 120.0 . . ?
C21 C22 C23 120.0 . . ?
C22 C23 C18 120.0 . . ?
C25 C24 C29 120.0 . . ?
C25 C24 P2 116.10(17) . . ?
C29 C24 P2 123.82(17) . . ?
C24 C25 C26 120.0 . . ?
C27 C26 C25 120.0 . . ?
C28 C27 C26 120.0 . . ?
C27 C28 C29 120.0 . . ?
C28 C29 C24 120.0 . . ?
C31 C30 C35 120.0 . . ?
C31 C30 P2 116.64(17) . . ?
C35 C30 P2 123.20(17) . . ?
C30 C31 C32 120.0 . . ?
C33 C32 C31 120.0 . . ?
C32 C33 C34 120.0 . . ?
C33 C34 C35 120.0 . . ?
C34 C35 C30 120.0 . . ?
C37 C36 C41 120.0 . . ?
C37 C36 P2 121.10(18) . . ?
C41 C36 P2 118.90(18) . . ?
C36 C37 C38 120.0 . . ?
C39 C38 C37 120.0 . . ?
C38 C39 C40 120.0 . . ?
C41 C40 C39 120.0 . . ?
C40 C41 C36 120.0 . . ?
C43 C42 C47 120.0 . . ?
C43 C42 P3 117.62(17) . . ?
C47 C42 P3 122.33(17) . . ?
C42 C43 C44 120.0 . . ?
C43 C44 C45 120.0 . . ?
C46 C45 C44 120.0 . . ?
C45 C46 C47 120.0 . . ?
C42 C47 C46 120.0 . . ?
C49 C48 C53 120.0 . . ?
C49 C48 P3 123.65(16) . . ?
C53 C48 P3 116.21(16) . . ?
C50 C49 C48 120.0 . . ?
C49 C50 C51 120.0 . . ?
C52 C51 C50 120.0 . . ?
C51 C52 C53 120.0 . . ?
C52 C53 C48 120.0 . . ?
C55 C54 C59 120.0 . . ?
C55 C54 P3 120.38(16) . . ?
C59 C54 P3 119.60(16) . . ?
C56 C55 C54 120.0 . . ?
C57 C56 C55 120.0 . . ?
C56 C57 C58 120.0 . . ?
C59 C58 C57 120.0 . . ?
C58 C59 C54 120.0 . . ?
C61 C60 C65 120.0 . . ?
C61 C60 P4 118.20(17) . . ?
C65 C60 P4 121.79(17) . . ?
C60 C61 C62 120.0 . . ?
C63 C62 C61 120.0 . . ?
C62 C63 C64 120.0 . . ?
C65 C64 C63 120.0 . . ?
C64 C65 C60 120.0 . . ?
C67 C66 C71 120.0 . . ?
C67 C66 P4 123.17(18) . . ?
C71 C66 P4 116.81(18) . . ?
C68 C67 C66 120.0 . . ?
C67 C68 C69 120.0 . . ?
C70 C69 C68 120.0 . . ?
C71 C70 C69 120.0 . . ?
C70 C71 C66 120.0 . . ?
C73 C72 C77 120.0 . . ?
C73 C72 P4 124.38(17) . . ?
C77 C72 P4 115.62(17) . . ?
C72 C73 C74 120.0 . . ?
C73 C74 C75 120.0 . . ?
C76 C75 C74 120.0 . . ?
C75 C76 C77 120.0 . . ?
C76 C77 C72 120.0 . . ?
C79 C78 C83 120.0 . . ?
C79 C78 P5 122.95(17) . . ?
C83 C78 P5 116.80(17) . . ?
C78 C79 C80 120.0 . . ?
C81 C80 C79 120.0 . . ?
C80 C81 C82 120.0 . . ?
C83 C82 C81 120.0 . . ?
C82 C83 C78 120.0 . . ?
C89 C84 C85 120.0 . . ?
C89 C84 P5 118.18(17) . . ?
C85 C84 P5 121.67(17) . . ?
C86 C85 C84 120.0 . . ?
C85 C86 C87 120.0 . . ?
C88 C87 C86 120.0 . . ?
C87 C88 C89 120.0 . . ?
C84 C89 C88 120.0 . . ?
C91 C90 C95 120.0 . . ?
C91 C90 P5 121.99(17) . . ?
C95 C90 P5 118.00(17) . . ?
C90 C91 C92 120.0 . . ?
C91 C92 C93 120.0 . . ?
C94 C93 C92 120.0 . . ?
C93 C94 C95 120.0 . . ?
C94 C95 C90 120.0 . . ?
O7 C96 C97 108.9(8) . . ?
C98 C97 C96 97.7 . . ?
C99 C98 C97 106.3 . . ?
O7 C99 C98 106.1(7) . . ?
C101 C100 O8 114.2(17) . . ?
C100 C101 C102 106.4 . . ?
C103 C102 C101 107.4 . . ?
C102 C103 O8 105.0(16) . . ?
O6 C104 C106 111.9(10) . . ?
O6 C104 C105 103.9(10) . . ?
C106 C104 C105 111.9 . . ?
O6 C107 C109 137.8(12) . . ?
O6 C107 C108 108.5(12) . . ?
C109 C107 C108 113.6 . . ?

loop_
_geom_bond_atom_site_label_1
_geom_bond_atom_site_label_2
_geom_bond_distance
_geom_bond_site_symmetry_2
_geom_bond_publ_flag
Au1 P4 2.292(5) . ?
Au1 Pt3 2.7188(10) . ?
Au1 Ni4 2.7792(11) . ?
Au1 Au2 3.0439(11) . ?
Au1 Pt1 3.1572(10) . ?
Au2 P5 2.287(5) . ?
Au2 Pt3 2.7217(10) . ?
Au2 Ni4 2.7407(11) . ?
Ni4 C5 1.844(19) . ?
Ni4 C2 2.062(19) . ?
Ni4 C4 2.105(18) . ?
Ni4 Pt1 2.7091(11) . ?
Ni4 Pt2 2.7127(10) . ?
Ni4 Pt3 2.9414(11) . ?
Pt1 C1 2.017(17) . ?
Pt1 C2 2.069(19) . ?
Pt1 P1 2.249(5) . ?
Pt1 Pt3 2.6917(10) . ?
Pt2 C4 2.007(19) . ?
Pt2 C3 2.016(18) . ?
Pt2 P2 2.245(5) . ?
Pt2 Pt3 2.7295(10) . ?
Pt3 C3 2.078(18) . ?
Pt3 C1 2.105(17) . ?
Pt3 P3 2.255(5) . ?
O1 C1 1.18(2) . ?
O2 C2 1.16(2) . ?
O3 C3 1.18(2) . ?
O4 C4 1.17(2) . ?
O5 C5 1.14(2) . ?
O6 C107 1.24(2) . ?
O6 C104 1.43(3) . ?
O7 C96 1.361(19) . ?
O7 C99 1.428(19) . ?
O8 C100 1.43(4) . ?
O8 C103 1.52(4) . ?
P1 C6 1.837(6) . ?
P1 C12 1.839(6) . ?
P1 C18 1.843(6) . ?
P2 C30 1.833(6) . ?
P2 C36 1.834(5) . ?
P2 C24 1.850(6) . ?
P3 C42 1.858(5) . ?
P3 C54 1.861(5) . ?
P3 C48 1.861(5) . ?
P4 C66 1.812(6) . ?
P4 C72 1.820(6) . ?
P4 C60 1.828(6) . ?
P5 C78 1.823(6) . ?
P5 C90 1.834(6) . ?
P5 C84 1.842(5) . ?
C6 C7 1.3900 . ?
C6 C11 1.3900 . ?
C7 C8 1.3900 . ?
C8 C9 1.3900 . ?
C9 C10 1.3900 . ?
C10 C11 1.3900 . ?
C12 C13 1.3900 . ?
C12 C17 1.3900 . ?
C13 C14 1.3900 . ?
C14 C15 1.3900 . ?
C15 C16 1.3900 . ?
C16 C17 1.3900 . ?
C18 C19 1.3900 . ?
C18 C23 1.3900 . ?
C19 C20 1.3900 . ?
C20 C21 1.3900 . ?
C21 C22 1.3900 . ?
C22 C23 1.3900 . ?
C24 C25 1.3900 . ?
C24 C29 1.3900 . ?
C25 C26 1.3900 . ?
C26 C27 1.3900 . ?
C27 C28 1.3900 . ?
C28 C29 1.3900 . ?
C30 C31 1.3900 . ?
C30 C35 1.3900 . ?
C31 C32 1.3900 . ?
C32 C33 1.3900 . ?
C33 C34 1.3900 . ?
C34 C35 1.3900 . ?
C36 C37 1.3900 . ?
C36 C41 1.3900 . ?
C37 C38 1.3900 . ?
C38 C39 1.3900 . ?
C39 C40 1.3900 . ?
C40 C41 1.3900 . ?
C42 C43 1.3900 . ?
C42 C47 1.3900 . ?
C43 C44 1.3900 . ?
C44 C45 1.3900 . ?
C45 C46 1.3900 . ?
C46 C47 1.3900 . ?
C48 C49 1.3900 . ?
C48 C53 1.3900 . ?
C49 C50 1.3900 . ?
C50 C51 1.3900 . ?
C51 C52 1.3900 . ?
C52 C53 1.3900 . ?
C54 C55 1.3900 . ?
C54 C59 1.3900 . ?
C55 C56 1.3900 . ?
C56 C57 1.3900 . ?
C57 C58 1.3900 . ?
C58 C59 1.3900 . ?
C60 C61 1.3900 . ?
C60 C65 1.3900 . ?
C61 C62 1.3900 . ?
C62 C63 1.3900 . ?
C63 C64 1.3900 . ?
C64 C65 1.3900 . ?
C66 C67 1.3900 . ?
C66 C71 1.3900 . ?
C67 C68 1.3900 . ?
C68 C69 1.3900 . ?
C69 C70 1.3900 . ?
C70 C71 1.3900 . ?
C72 C73 1.3900 . ?
C72 C77 1.3900 . ?
C73 C74 1.3900 . ?
C74 C75 1.3900 . ?
C75 C76 1.3900 . ?
C76 C77 1.3900 . ?
C78 C79 1.3900 . ?
C78 C83 1.3900 . ?
C79 C80 1.3900 . ?
C80 C81 1.3900 . ?
C81 C82 1.3900 . ?
C82 C83 1.3900 . ?
C84 C89 1.3900 . ?
C84 C85 1.3900 . ?
C85 C86 1.3900 . ?
C86 C87 1.3900 . ?
C87 C88 1.3900 . ?
C88 C89 1.3900 . ?
C90 C91 1.3900 . ?
C90 C95 1.3900 . ?
C91 C92 1.3900 . ?
C92 C93 1.3900 . ?
C93 C94 1.3900 . ?
C94 C95 1.3900 . ?
C96 C97 1.5259 . ?
C97 C98 1.5121 . ?
C98 C99 1.4556 . ?
C100 C101 1.2493 . ?
C101 C102 1.5208 . ?
C102 C103 1.3948 . ?
C104 C106 1.4883 . ?
C104 C105 1.5223 . ?
C107 C109 1.3869 . ?
C107 C108 1.4867 . ?
